data_4334243
loop_
_publ_author_name
'Qun Tang'
'Shuxia Liu'
'Yiwei Liu'
'Jun Miao'
'Shujun Li'
'Li Zhang'
'Zhan Shi'
'Zhiping Zheng'

_publ_contact_author_address
;
Key Lab for Polyoxometalate Science of Ministry of Education 
College of Chemistry
Northeast Normal University
Changchun 130024
P.R.China
;
_publ_contact_author_email liusx@nenu.edu.cn
_publ_contact_author_fax +86-431-85099328
_publ_contact_author_name 'Shuxia Liu'
_publ_contact_author_phone +86-431-85099328
_publ_section_title
;
 Cation Sensing by a Luminescent Metal-Organic Framework with Multiple
 Lewis Basic Sites
;
_journal_name_full 'Inorganic Chemistry'
_journal_page_first 2799
_journal_page_last 2801
_journal_paper_doi 10.1021/ic400029p
_journal_volume 52
_journal_year 2013
_chemical_formula_sum 'C27 H41 N8 O12 Pr'
_chemical_formula_weight 810.59
_chemical_name_systematic
; 
 ? 
;
_space_group_IT_number 14
_symmetry_cell_setting monoclinic
_symmetry_space_group_name_Hall '-P 2ybc'
_symmetry_space_group_name_H-M 'P 1 21/c 1'
_atom_sites_solution_hydrogens geom
_atom_sites_solution_primary direct
_atom_sites_solution_secondary difmap
_audit_creation_method SHELXL-97
_cell_angle_alpha 90.00
_cell_angle_beta 100.8480(10)
_cell_angle_gamma 90.00
_cell_formula_units_Z 4
_cell_length_a 16.5758(13)
_cell_length_b 26.692(2)
_cell_length_c 8.2402(6)
_cell_measurement_reflns_used 2691
_cell_measurement_temperature 296(2)
_cell_measurement_theta_max 20.95
_cell_measurement_theta_min 1.25
_cell_volume 3580.7(5)
_computing_cell_refinement 'Bruker SMART'
_computing_data_collection 'Bruker SMART'
_computing_data_reduction 'Bruker SAINT'
_computing_molecular_graphics 'Bruker SHELXTL'
_computing_publication_material 'Bruker SHELXTL'
_computing_structure_refinement 'SHELXL-97 (Sheldrick, 1997)'
_computing_structure_solution 'SHELXS-97 (Sheldrick, 1990)'
_diffrn_ambient_temperature 296(2)
_diffrn_detector_area_resol_mean '100x100 microns'
_diffrn_measured_fraction_theta_full 1.000
_diffrn_measured_fraction_theta_max 1.000
_diffrn_measurement_device_type 'CCD area detector'
_diffrn_measurement_method 'phi and omega scans'
_diffrn_radiation_monochromator graphite
_diffrn_radiation_source 'fine-focus sealed tube'
_diffrn_radiation_type MoK\a
_diffrn_radiation_wavelength 0.71073
_diffrn_reflns_av_R_equivalents 0.0570
_diffrn_reflns_av_sigmaI/netI 0.0691
_diffrn_reflns_limit_h_max 19
_diffrn_reflns_limit_h_min -19
_diffrn_reflns_limit_k_max 27
_diffrn_reflns_limit_k_min -31
_diffrn_reflns_limit_l_max 9
_diffrn_reflns_limit_l_min -5
_diffrn_reflns_number 18107
_diffrn_reflns_theta_full 25.10
_diffrn_reflns_theta_max 25.10
_diffrn_reflns_theta_min 1.25
_diffrn_standards_decay_% none
_diffrn_standards_interval_count none
_diffrn_standards_interval_time none
_diffrn_standards_number none
_exptl_absorpt_coefficient_mu 1.428
_exptl_absorpt_correction_T_max 0.770
_exptl_absorpt_correction_T_min 0.703
_exptl_absorpt_correction_type multi-scan
_exptl_absorpt_process_details 'ABSCOR by T.Higashi 8 March, 1995'
_exptl_crystal_colour 'pale green'
_exptl_crystal_density_diffrn 1.504
_exptl_crystal_density_meas ?
_exptl_crystal_description needle
_exptl_crystal_F_000 1656
_exptl_crystal_size_max 0.254
_exptl_crystal_size_mid 0.212
_exptl_crystal_size_min 0.183
_refine_diff_density_max 0.799
_refine_diff_density_min -0.761
_refine_diff_density_rms 0.117
_refine_ls_extinction_method none
_refine_ls_goodness_of_fit_ref 1.005
_refine_ls_hydrogen_treatment mixed
_refine_ls_matrix_type full
_refine_ls_number_parameters 446
_refine_ls_number_reflns 6384
_refine_ls_number_restraints 0
_refine_ls_restrained_S_all 1.005
_refine_ls_R_factor_all 0.0641
_refine_ls_R_factor_gt 0.0416
_refine_ls_shift/su_max 0.048
_refine_ls_shift/su_mean 0.060
_refine_ls_structure_factor_coef Fsqd
_refine_ls_weighting_details 'calc w=1/[\s^2^(Fo^2^)+(0.0502P)^2^+2.3726P] where P=(Fo^2^+2Fc^2^)/3'
_refine_ls_weighting_scheme calc
_refine_ls_wR_factor_gt 0.0970
_refine_ls_wR_factor_ref 0.1081
_reflns_number_gt 4806
_reflns_number_total 6385
_reflns_threshold_expression >2sigma(I)
_cod_data_source_file ic400029p_si_002_3.cif
_cod_data_source_block compound-3
_cod_depositor_comments
;
The following automatic conversions were performed:

'_exptl_crystal_density_meas' value 'none' was changed to '?' - the
value is perceived as not measured.

Automatic conversion script
Id: cif_fix_values 3008 2015-01-20 13:52:24Z robertas 
;
_cod_original_sg_symbol_H-M ' P 1 21/c 1'
_cod_database_code 4334243

loop_
_symmetry_equiv_pos_as_xyz
'x, y, z'
'-x, y+1/2, -z+1/2'
'-x, -y, -z'
'x, -y-1/2, z-1/2'

loop_
_atom_site_label
_atom_site_type_symbol
_atom_site_fract_x
_atom_site_fract_y
_atom_site_fract_z
_atom_site_U_iso_or_equiv
_atom_site_adp_type
_atom_site_occupancy
_atom_site_symmetry_multiplicity
_atom_site_calc_flag
_atom_site_refinement_flags
C1 C 0.4938(3) 0.20227(19) 0.6037(7) 0.0259(12) Uani 1 1 d .
H1 H 0.495(3) 0.2192(19) 0.499(7) 0.031 Uiso 1 1 calc .
C2 C 0.5693(3) 0.2185(2) 0.7278(8) 0.0339(14) Uani 1 1 d .
H2A H 0.5684 0.2546 0.7417 0.041 Uiso 1 1 calc R
H2B H 0.5682 0.2031 0.8341 0.041 Uiso 1 1 calc R
C3 C 0.6473(3) 0.20346(18) 0.6701(8) 0.0355(15) Uani 1 1 d .
H3A H 0.6521 0.2225 0.5721 0.043 Uiso 1 1 calc R
H3B H 0.6943 0.2114 0.7555 0.043 Uiso 1 1 calc R
C4 C 0.5763(3) 0.1321(2) 0.5152(8) 0.0399(16) Uani 1 1 d .
H4A H 0.5795 0.0960 0.5036 0.048 Uiso 1 1 calc R
H4B H 0.5757 0.1471 0.4078 0.048 Uiso 1 1 calc R
C5 C 0.4976(3) 0.14585(19) 0.5757(8) 0.0338(14) Uani 1 1 d .
H5A H 0.4959 0.1283 0.6782 0.041 Uiso 1 1 calc R
H5B H 0.4504 0.1355 0.4945 0.041 Uiso 1 1 calc R
C6 C 0.7172(3) 0.12200(19) 0.6758(7) 0.0273(13) Uani 1 1 d .
C7 C 0.8452(3) 0.11275(18) 0.8237(7) 0.0260(12) Uani 1 1 d .
C8 C 0.7876(3) 0.05077(17) 0.6591(7) 0.0260(12) Uani 1 1 d .
C9 C 0.4145(3) 0.21644(18) 0.6605(7) 0.0258(12) Uani 1 1 d .
C10 C 0.9123(3) 0.18219(19) 0.9942(8) 0.0326(14) Uani 1 1 d .
H10A H 0.9219 0.1813 1.1140 0.039 Uiso 1 1 calc R
H10B H 0.8593 0.1979 0.9558 0.039 Uiso 1 1 calc R
C11 C 0.9791(3) 0.21309(19) 0.9381(8) 0.0316(14) Uani 1 1 d .
H11A H 0.9822 0.2458 0.9904 0.038 Uiso 1 1 calc R
H11B H 0.9655 0.2179 0.8195 0.038 Uiso 1 1 calc R
C12 C 1.0623(3) 0.1867(2) 0.9835(7) 0.0270(12) Uani 1 1 d .
H12 H 1.077(3) 0.1851(18) 1.104(7) 0.032 Uiso 1 1 calc .
C13 C 1.0561(3) 0.13311(18) 0.9171(8) 0.0314(14) Uani 1 1 d .
H13A H 1.0460 0.1338 0.7973 0.038 Uiso 1 1 calc R
H13B H 1.1077 0.1159 0.9549 0.038 Uiso 1 1 calc R
C14 C 0.9875(3) 0.10487(19) 0.9748(8) 0.0361(15) Uani 1 1 d .
H14A H 0.9822 0.0718 0.9248 0.043 Uiso 1 1 calc R
H14B H 1.0008 0.1007 1.0938 0.043 Uiso 1 1 calc R
C15 C 0.8714(3) -0.02143(19) 0.6107(8) 0.0376(15) Uani 1 1 d .
H15A H 0.9063 -0.0109 0.7130 0.045 Uiso 1 1 calc R
H15B H 0.8984 -0.0123 0.5202 0.045 Uiso 1 1 calc R
C16 C 0.8602(3) -0.07759(18) 0.6126(7) 0.0329(14) Uani 1 1 d .
H16A H 0.8388 -0.0871 0.7099 0.039 Uiso 1 1 calc R
H16B H 0.9130 -0.0939 0.6183 0.039 Uiso 1 1 calc R
C17 C 0.7192(3) -0.06796(18) 0.4486(8) 0.0353(15) Uani 1 1 d .
H17A H 0.6818 -0.0781 0.3490 0.042 Uiso 1 1 calc R
H17B H 0.6951 -0.0772 0.5428 0.042 Uiso 1 1 calc R
C18 C 0.7314(3) -0.01126(19) 0.4469(8) 0.0390(16) Uani 1 1 d .
H18A H 0.7499 -0.0016 0.3466 0.047 Uiso 1 1 calc R
H18B H 0.6795 0.0054 0.4482 0.047 Uiso 1 1 calc R
C19 C 0.2156(3) 0.15147(19) 0.5471(7) 0.0276(13) Uani 1 1 d .
C20 C 0.1290(3) 0.21438(17) 0.9207(7) 0.0219(11) Uani 1 1 d .
C21 C 0.8015(3) -0.09500(18) 0.4586(7) 0.0272(13) Uani 1 1 d .
H21 H 0.825(3) -0.0858(19) 0.361(7) 0.033 Uiso 1 1 calc .
C22 C 0.2197(15) 0.6797(8) 0.188(3) 0.41(2) Uani 1 1 d .
H22A H 0.1940 0.7019 0.1025 0.617 Uiso 1 1 calc R
H22B H 0.2748 0.6727 0.1746 0.617 Uiso 1 1 calc R
H22C H 0.2209 0.6951 0.2940 0.617 Uiso 1 1 calc R
C23 C 0.1731(15) 0.5999(6) 0.232(3) 0.249(14) Uani 1 1 d .
H23 H 0.2203 0.5946 0.3115 0.299 Uiso 1 1 calc R
C24 C 0.0973(16) 0.6458(8) 0.048(2) 0.315(18) Uani 1 1 d .
H24A H 0.0827 0.6150 -0.0106 0.473 Uiso 1 1 calc R
H24B H 0.1063 0.6713 -0.0293 0.473 Uiso 1 1 calc R
H24C H 0.0535 0.6559 0.1018 0.473 Uiso 1 1 calc R
C26 C 0.5979(14) 0.5203(6) 0.273(2) 0.258(11) Uani 1 1 d .
H26A H 0.6517 0.5272 0.3353 0.387 Uiso 1 1 calc R
H26B H 0.5637 0.5493 0.2731 0.387 Uiso 1 1 calc R
H26C H 0.6018 0.5120 0.1615 0.387 Uiso 1 1 calc R
C27 C 0.4786(9) 0.4658(8) 0.327(3) 0.359(19) Uani 1 1 d .
H27A H 0.4740 0.4300 0.3348 0.538 Uiso 1 1 calc R
H27B H 0.4498 0.4768 0.2209 0.538 Uiso 1 1 calc R
H27C H 0.4551 0.4814 0.4122 0.538 Uiso 1 1 calc R
C28 C 0.6317(16) 0.4633(10) 0.446(2) 0.280(15) Uani 1 1 d .
H28 H 0.6871 0.4718 0.4676 0.336 Uiso 1 1 calc R
N1 N 0.6480(3) 0.14997(16) 0.6327(6) 0.0356(12) Uani 1 1 d .
N2 N 0.7797(2) 0.14313(15) 0.7817(6) 0.0288(11) Uani 1 1 d .
N3 N 0.7172(3) 0.07662(15) 0.6090(6) 0.0293(11) Uani 1 1 d .
N4 N 0.8525(3) 0.06613(15) 0.7685(6) 0.0301(11) Uani 1 1 d .
N5 N 0.9107(3) 0.13139(15) 0.9307(6) 0.0327(12) Uani 1 1 d .
N6 N 0.7922(3) 0.00436(15) 0.5916(7) 0.0358(12) Uani 1 1 d .
N7 N 0.1782(9) 0.6380(4) 0.1803(16) 0.139(5) Uani 1 1 d .
N8 N 0.5630(6) 0.4793(3) 0.3462(12) 0.094(3) Uani 1 1 d .
O1 O 0.3544(2) 0.23341(13) 0.5572(4) 0.0262(8) Uani 1 1 d .
O2 O 0.4088(2) 0.21247(15) 0.8092(5) 0.0399(10) Uani 1 1 d .
O3 O 0.2016(2) 0.28472(12) 0.5122(4) 0.0217(8) Uani 1 1 d .
O4 O 0.3452(2) 0.33451(13) 0.7266(5) 0.0368(10) Uani 1 1 d .
O5 O 0.2083(2) 0.32506(12) 0.9141(5) 0.0315(9) Uani 1 1 d .
O6 O 0.1165(2) 0.23405(14) 0.7817(5) 0.0298(9) Uani 1 1 d .
O7 O 0.2389(2) 0.16997(13) 0.6904(5) 0.0341(10) Uani 1 1 d .
O8 O 0.1321(8) 0.5632(3) 0.2285(13) 0.178(5) Uani 1 1 d .
O9 O 0.5691(9) 0.4190(4) 0.5169(15) 0.214(6) Uani 1 1 d .
O1W O 0.4852(3) 0.33423(17) 0.5977(6) 0.0546(12) Uani 1 1 d .
O2W O 0.2744(3) 0.39955(17) 0.4750(6) 0.0673(15) Uani 1 1 d .
O3W O 0.1619(4) 0.4863(2) 0.4581(8) 0.102(2) Uani 1 1 d .
Pr1 Pr 0.268025(16) 0.256155(9) 0.78487(3) 0.01814(10) Uani 1 1 d .

loop_
_atom_site_aniso_label
_atom_site_aniso_U_11
_atom_site_aniso_U_22
_atom_site_aniso_U_33
_atom_site_aniso_U_23
_atom_site_aniso_U_13
_atom_site_aniso_U_12
C1 0.024(3) 0.031(3) 0.020(3) 0.001(2) -0.001(2) 0.010(2)
C2 0.022(3) 0.035(3) 0.042(4) -0.008(3) 0.000(3) 0.006(2)
C3 0.026(3) 0.024(3) 0.054(4) -0.011(3) 0.002(3) 0.001(2)
C4 0.029(3) 0.041(3) 0.044(4) -0.022(3) -0.007(3) 0.012(3)
C5 0.025(3) 0.035(3) 0.038(4) -0.003(3) -0.004(3) 0.007(2)
C6 0.025(3) 0.027(3) 0.031(3) -0.003(2) 0.007(3) 0.002(2)
C7 0.020(3) 0.027(3) 0.031(3) 0.003(2) 0.006(3) 0.000(2)
C8 0.027(3) 0.015(3) 0.038(4) 0.002(2) 0.010(3) 0.001(2)
C9 0.025(3) 0.026(3) 0.025(3) -0.003(2) 0.001(3) 0.005(2)
C10 0.022(3) 0.030(3) 0.047(4) -0.013(3) 0.010(3) -0.005(2)
C11 0.022(3) 0.029(3) 0.043(4) -0.009(3) 0.006(3) -0.003(2)
C12 0.023(3) 0.038(3) 0.019(3) -0.001(3) 0.000(2) -0.003(2)
C13 0.025(3) 0.026(3) 0.039(4) -0.002(3) -0.004(3) 0.000(2)
C14 0.023(3) 0.026(3) 0.053(4) 0.005(3) -0.008(3) -0.003(2)
C15 0.027(3) 0.027(3) 0.055(4) -0.010(3) -0.002(3) 0.002(2)
C16 0.033(3) 0.022(3) 0.039(4) -0.006(3) -0.004(3) 0.005(2)
C17 0.033(3) 0.022(3) 0.048(4) -0.010(3) -0.002(3) -0.002(2)
C18 0.038(4) 0.024(3) 0.045(4) -0.007(3) -0.016(3) 0.003(2)
C19 0.025(3) 0.022(3) 0.038(4) -0.001(3) 0.012(3) -0.001(2)
C20 0.023(3) 0.022(3) 0.021(3) -0.004(2) 0.005(2) 0.001(2)
C21 0.036(3) 0.016(3) 0.031(3) -0.001(2) 0.010(3) -0.002(2)
C22 0.56(4) 0.27(2) 0.57(4) -0.29(3) 0.51(4) -0.29(3)
C23 0.44(4) 0.079(10) 0.32(3) -0.029(15) 0.31(3) 0.021(17)
C24 0.52(4) 0.33(3) 0.149(17) 0.087(18) 0.19(2) 0.29(3)
C26 0.36(3) 0.188(17) 0.28(3) 0.009(17) 0.19(2) -0.063(19)
C27 0.110(13) 0.40(3) 0.52(4) -0.40(3) -0.053(19) 0.046(16)
C28 0.28(3) 0.44(4) 0.120(15) 0.00(2) 0.035(18) 0.21(3)
N1 0.024(3) 0.030(3) 0.050(3) -0.013(2) 0.001(2) 0.008(2)
N2 0.018(2) 0.025(2) 0.040(3) -0.006(2) -0.001(2) 0.0002(18)
N3 0.021(2) 0.022(2) 0.041(3) -0.005(2) -0.002(2) 0.0047(18)
N4 0.023(2) 0.022(2) 0.041(3) -0.002(2) -0.005(2) -0.0005(18)
N5 0.024(2) 0.026(2) 0.045(3) -0.006(2) -0.001(2) -0.0012(19)
N6 0.027(3) 0.022(2) 0.053(3) -0.007(2) -0.008(2) 0.0032(19)
N7 0.238(13) 0.062(6) 0.158(11) -0.002(7) 0.147(10) 0.031(8)
N8 0.088(6) 0.094(6) 0.104(7) -0.030(5) 0.030(6) -0.020(5)
O1 0.0171(18) 0.037(2) 0.024(2) 0.0050(17) 0.0024(16) 0.0031(15)
O2 0.032(2) 0.067(3) 0.019(2) 0.001(2) 0.0026(19) 0.020(2)
O3 0.0211(19) 0.0244(18) 0.0187(19) -0.0001(15) 0.0012(16) 0.0037(14)
O4 0.046(3) 0.032(2) 0.032(2) -0.0007(18) 0.007(2) -0.0151(18)
O5 0.035(2) 0.0232(19) 0.037(2) -0.0061(18) 0.0084(19) 0.0027(16)
O6 0.023(2) 0.042(2) 0.022(2) 0.0085(18) -0.0021(17) -0.0049(16)
O7 0.050(3) 0.0244(19) 0.031(2) -0.0113(17) 0.014(2) -0.0085(17)
O8 0.309(14) 0.094(6) 0.164(9) 0.003(7) 0.126(9) 0.046(8)
O9 0.324(18) 0.162(9) 0.173(11) -0.057(8) 0.091(12) -0.095(10)
O1W 0.053(3) 0.067(3) 0.042(3) -0.012(2) 0.004(2) -0.007(2)
O2W 0.079(4) 0.060(3) 0.055(3) 0.012(3) -0.007(3) -0.013(3)
O3W 0.153(6) 0.071(4) 0.084(5) -0.015(3) 0.027(5) -0.002(4)
Pr1 0.01895(16) 0.02097(16) 0.01426(16) -0.00076(12) 0.00251(11) 0.00008(11)

loop_
_atom_type_symbol
_atom_type_description
_atom_type_scat_dispersion_real
_atom_type_scat_dispersion_imag
_atom_type_scat_source
C C 0.0033 0.0016 'International Tables Vol C Tables 4.2.6.8 and 6.1.1.4'
H H 0.0000 0.0000 'International Tables Vol C Tables 4.2.6.8 and 6.1.1.4'
N N 0.0061 0.0033 'International Tables Vol C Tables 4.2.6.8 and 6.1.1.4'
O O 0.0106 0.0060 'International Tables Vol C Tables 4.2.6.8 and 6.1.1.4'
Pr Pr -0.2180 2.8214 'International Tables Vol C Tables 4.2.6.8 and 6.1.1.4'

loop_
_geom_angle_atom_site_label_1
_geom_angle_atom_site_label_2
_geom_angle_atom_site_label_3
_geom_angle
_geom_angle_site_symmetry_1
_geom_angle_site_symmetry_3
C2 C1 C9 111.8(4) . .
C2 C1 C5 109.3(4) . .
C9 C1 C5 110.8(5) . .
C3 C2 C1 110.9(5) . .
N1 C3 C2 111.5(5) . .
N1 C4 C5 110.0(5) . .
C4 C5 C1 110.5(5) . .
N3 C6 N2 126.2(5) . .
N3 C6 N1 117.2(5) . .
N2 C6 N1 116.6(5) . .
N4 C7 N2 126.4(5) . .
N4 C7 N5 116.6(5) . .
N2 C7 N5 117.0(5) . .
N4 C8 N3 126.2(4) . .
N4 C8 N6 117.0(4) . .
N3 C8 N6 116.7(5) . .
O2 C9 O1 119.6(5) . .
O2 C9 C1 120.6(5) . .
O1 C9 C1 119.8(5) . .
O2 C9 Pr1 58.7(3) . .
O1 C9 Pr1 61.2(3) . .
C1 C9 Pr1 173.1(4) . .
N5 C10 C11 111.2(4) . .
C10 C11 C12 110.5(4) . .
C20 C12 C13 110.1(5) 1_655 .
C20 C12 C11 112.2(4) 1_655 .
C13 C12 C11 110.3(4) . .
C14 C13 C12 111.0(5) . .
N5 C14 C13 110.9(4) . .
N6 C15 C16 111.0(4) . .
C15 C16 C21 110.8(5) . .
C18 C17 C21 110.5(4) . .
N6 C18 C17 110.2(4) . .
O5 C19 O7 125.6(5) 4_565 .
O5 C19 C21 118.7(5) 4_565 3_656
O7 C19 C21 115.6(5) . 3_656
O6 C20 O3 120.3(5) . 4_566
O6 C20 C12 121.4(5) . 1_455
O3 C20 C12 118.2(5) 4_566 1_455
O6 C20 Pr1 59.9(3) . .
O3 C20 Pr1 60.6(2) 4_566 .
C12 C20 Pr1 172.5(3) 1_455 .
C16 C21 C17 108.9(4) . .
C16 C21 C19 114.3(5) . 3_656
C17 C21 C19 107.7(4) . 3_656
N7 C23 O8 146(3) . .
N8 C28 O9 86.1(18) . .
C6 N1 C3 121.4(4) . .
C6 N1 C4 122.3(4) . .
C3 N1 C4 114.9(4) . .
C6 N2 C7 113.5(4) . .
C6 N3 C8 113.9(4) . .
C8 N4 C7 113.7(4) . .
C7 N5 C14 123.0(4) . .
C7 N5 C10 122.3(4) . .
C14 N5 C10 114.4(4) . .
C8 N6 C15 120.1(4) . .
C8 N6 C18 120.3(4) . .
C15 N6 C18 114.7(5) . .
C23 N7 C22 147(3) . .
C23 N7 C24 105.8(19) . .
C22 N7 C24 107.1(19) . .
C28 N8 C26 98.0(16) . .
C28 N8 C27 133.5(19) . .
C26 N8 C27 128.1(18) . .
C9 O1 Pr1 155.6(3) . 4_565
C9 O1 Pr1 93.9(3) . .
Pr1 O1 Pr1 108.95(12) 4_565 .
C9 O2 Pr1 96.9(3) . .
C20 O3 Pr1 138.9(3) 4_565 .
C20 O3 Pr1 93.6(3) 4_565 4_565
Pr1 O3 Pr1 110.89(12) . 4_565
C19 O5 Pr1 141.8(3) 4_566 .
C20 O6 Pr1 95.4(3) . .
C19 O7 Pr1 131.9(3) . .
O5 Pr1 O3 90.96(12) . .
O5 Pr1 O1 74.17(12) . 4_566
O3 Pr1 O1 154.08(11) . 4_566
O5 Pr1 O7 141.19(12) . .
O3 Pr1 O7 88.45(12) . .
O1 Pr1 O7 116.51(12) 4_566 .
O5 Pr1 O4 73.81(13) . .
O3 Pr1 O4 73.98(12) . .
O1 Pr1 O4 81.42(12) 4_566 .
O7 Pr1 O4 142.08(13) . .
O5 Pr1 O6 72.58(12) . .
O3 Pr1 O6 77.97(11) . .
O1 Pr1 O6 115.97(12) 4_566 .
O7 Pr1 O6 69.37(12) . .
O4 Pr1 O6 135.28(12) . .
O5 Pr1 O2 138.17(13) . .
O3 Pr1 O2 117.31(12) . .
O1 Pr1 O2 67.34(12) 4_566 .
O7 Pr1 O2 73.84(13) . .
O4 Pr1 O2 84.65(13) . .
O6 Pr1 O2 139.69(13) . .
O5 Pr1 O3 74.78(11) . 4_566
O3 Pr1 O3 128.41(14) . 4_566
O1 Pr1 O3 68.79(11) 4_566 4_566
O7 Pr1 O3 75.42(11) . 4_566
O4 Pr1 O3 141.39(11) . 4_566
O6 Pr1 O3 50.45(11) . 4_566
O2 Pr1 O3 104.76(12) . 4_566
O5 Pr1 O1 143.86(12) . .
O3 Pr1 O1 68.07(11) . .
O1 Pr1 O1 112.17(13) 4_566 .
O7 Pr1 O1 70.03(12) . .
O4 Pr1 O1 72.25(12) . .
O6 Pr1 O1 126.83(11) . .
O2 Pr1 O1 49.26(11) . .
O3 Pr1 O1 141.32(11) 4_566 .
O5 Pr1 C20 73.08(13) . .
O3 Pr1 C20 102.60(13) . .
O1 Pr1 C20 93.39(13) 4_566 .
O7 Pr1 C20 69.22(13) . .
O4 Pr1 C20 146.64(13) . .
O6 Pr1 C20 24.65(12) . .
O2 Pr1 C20 123.80(14) . .
O3 Pr1 C20 25.85(12) 4_566 .
O1 Pr1 C20 138.37(12) . .
O5 Pr1 C9 147.17(13) . .
O3 Pr1 C9 92.86(13) . .
O1 Pr1 C9 88.96(13) 4_566 .
O7 Pr1 C9 71.54(13) . .
O4 Pr1 C9 75.99(13) . .
O6 Pr1 C9 139.98(13) . .
O2 Pr1 C9 24.45(13) . .
O3 Pr1 C9 125.48(12) 4_566 .
O1 Pr1 C9 24.89(12) . .
C20 Pr1 C9 137.13(13) . .
O5 Pr1 Pr1 125.03(9) . 4_565
O3 Pr1 Pr1 35.77(8) . 4_565
O1 Pr1 Pr1 144.65(8) 4_566 4_565
O7 Pr1 Pr1 69.23(9) . 4_565
O4 Pr1 Pr1 77.45(9) . 4_565
O6 Pr1 Pr1 98.90(8) . 4_565
O2 Pr1 Pr1 82.65(9) . 4_565
O3 Pr1 Pr1 140.21(7) 4_566 4_565
O1 Pr1 Pr1 33.94(7) . 4_565
C20 Pr1 Pr1 119.51(10) . 4_565
C9 Pr1 Pr1 58.65(10) . 4_565

loop_
_geom_bond_atom_site_label_1
_geom_bond_atom_site_label_2
_geom_bond_distance
_geom_bond_site_symmetry_2
C1 C2 1.523(7) .
C1 C9 1.523(7) .
C1 C5 1.527(7) .
C2 C3 1.514(7) .
C3 N1 1.461(6) .
C4 N1 1.464(7) .
C4 C5 1.527(8) .
C6 N3 1.330(6) .
C6 N2 1.346(6) .
C6 N1 1.359(6) .
C7 N4 1.338(6) .
C7 N2 1.347(6) .
C7 N5 1.358(7) .
C8 N4 1.332(7) .
C8 N3 1.352(6) .
C8 N6 1.366(6) .
C9 O2 1.251(6) .
C9 O1 1.266(6) .
C9 Pr1 3.001(5) .
C10 N5 1.452(6) .
C10 C11 1.521(7) .
C11 C12 1.532(7) .
C12 C20 1.500(7) 1_655
C12 C13 1.527(7) .
C13 C14 1.513(8) .
C14 N5 1.442(6) .
C15 N6 1.464(7) .
C15 C16 1.511(7) .
C16 C21 1.520(7) .
C17 C18 1.527(7) .
C17 C21 1.531(7) .
C18 N6 1.470(7) .
C19 O5 1.248(6) 4_565
C19 O7 1.271(6) .
C19 C21 1.533(7) 3_656
C20 O6 1.241(6) .
C20 O3 1.294(6) 4_566
C20 C12 1.500(7) 1_455
C20 Pr1 2.963(5) .
C21 C19 1.533(7) 3_656
C22 N7 1.304(16) .
C23 N7 1.113(16) .
C23 O8 1.189(19) .
C24 N7 1.58(2) .
C26 N8 1.423(16) .
C27 N8 1.425(17) .
C28 N8 1.343(18) .
C28 O9 1.74(3) .
O1 Pr1 2.440(3) 4_565
O1 Pr1 2.637(4) .
O2 Pr1 2.582(4) .
O3 C20 1.294(6) 4_565
O3 Pr1 2.431(3) .
O3 Pr1 2.586(3) 4_565
O4 Pr1 2.544(3) .
O5 C19 1.248(6) 4_566
O5 Pr1 2.428(3) .
O6 Pr1 2.575(3) .
O7 Pr1 2.447(3) .
Pr1 O1 2.440(3) 4_566
Pr1 O3 2.586(3) 4_566
Pr1 Pr1 4.1332(3) 4_565
